data_7056459
loop_
_publ_author_name
'Zhang, Shi-Yong'
'Liao, Jin-Sheng'
'Xu, Wei-Jian'
'Liang, Fu-Yong'
'Peng, Guang-Huai'
'Liu, Sui-Jun'
'Wen, He-Rui'
'Du, Zi-Yi'

_publ_section_title
;
 Structural phase transitions, dielectric bistability and luminescence of
 two bulky ion-pair crystals [N(C3H7)4]2[Ln(NO3)5] (Ln = Tb, Dy)
;
_journal_name_full 'New J. Chem.'
_journal_paper_doi 10.1039/C7NJ01597F
_journal_year 2017
_chemical_formula_sum 'C24 H56 N7 O15 Tb'
_chemical_formula_weight 841.67
_space_group_crystal_system orthorhombic
_space_group_IT_number 56
_space_group_name_Hall '-P 2ab 2ac'
_space_group_name_H-M_alt 'P c c n'
_symmetry_space_group_name_Hall '-P 2ab 2ac'
_symmetry_space_group_name_H-M 'P c c n'
_atom_sites_solution_hydrogens geom
_audit_creation_method SHELXL-2014/7
_audit_update_record
;
2017-03-12 deposited with the CCDC.
2017-07-26 downloaded from the CCDC.
;
_cell_angle_alpha 90
_cell_angle_beta 90
_cell_angle_gamma 90
_cell_formula_units_Z 4
_cell_length_a 10.5797(14)
_cell_length_b 11.7633(15)
_cell_length_c 30.267(4)
_cell_measurement_reflns_used 9945
_cell_measurement_temperature 160(2)
_cell_measurement_theta_max 27.52
_cell_measurement_theta_min 3.20
_cell_volume 3766.8(9)
_computing_cell_refinement 'Bruker SMART'
_computing_data_collection 'Bruker SMART'
_computing_data_reduction 'Bruker SAINT'
_computing_molecular_graphics 'Bruker SHELXTL'
_computing_publication_material 'Bruker SHELXTL'
_computing_structure_refinement 'SHELXL-2014/7 (Sheldrick, 2014)'
_computing_structure_solution 'Bruker SHELXTL'
_diffrn_ambient_temperature 160(2)
_diffrn_measured_fraction_theta_full 0.998
_diffrn_measured_fraction_theta_max 0.998
_diffrn_measurement_device_type 'CCD area detector'
_diffrn_measurement_method 'phi and omega scans'
_diffrn_radiation_type MoK\a
_diffrn_radiation_wavelength 0.71073
_diffrn_reflns_av_R_equivalents 0.0294
_diffrn_reflns_av_unetI/netI 0.0133
_diffrn_reflns_Laue_measured_fraction_full 0.998
_diffrn_reflns_Laue_measured_fraction_max 0.998
_diffrn_reflns_limit_h_max 13
_diffrn_reflns_limit_h_min -13
_diffrn_reflns_limit_k_max 14
_diffrn_reflns_limit_k_min -14
_diffrn_reflns_limit_l_max 37
_diffrn_reflns_limit_l_min -37
_diffrn_reflns_number 52046
_diffrn_reflns_point_group_measured_fraction_full 0.998
_diffrn_reflns_point_group_measured_fraction_max 0.998
_diffrn_reflns_theta_full 25.242
_diffrn_reflns_theta_max 25.999
_diffrn_reflns_theta_min 2.918
_exptl_absorpt_coefficient_mu 1.947
_exptl_absorpt_correction_type none
_exptl_crystal_colour colourless
_exptl_crystal_density_diffrn 1.484
_exptl_crystal_description block
_exptl_crystal_F_000 1736
_exptl_crystal_size_max 0.35
_exptl_crystal_size_mid 0.33
_exptl_crystal_size_min 0.30
_refine_diff_density_max 0.606
_refine_diff_density_min -0.967
_refine_diff_density_rms 0.094
_refine_ls_extinction_method none
_refine_ls_goodness_of_fit_ref 1.361
_refine_ls_hydrogen_treatment constr
_refine_ls_matrix_type full
_refine_ls_number_parameters 215
_refine_ls_number_reflns 3700
_refine_ls_number_restraints 0
_refine_ls_restrained_S_all 1.361
_refine_ls_R_factor_all 0.0627
_refine_ls_R_factor_gt 0.0581
_refine_ls_shift/su_max 0.000
_refine_ls_shift/su_mean 0.000
_refine_ls_structure_factor_coef Fsqd
_refine_ls_weighting_details 'w=1/[\s^2^(Fo^2^)+29.8055P] where P=(Fo^2^+2Fc^2^)/3'
_refine_ls_weighting_scheme calc
_refine_ls_wR_factor_gt 0.1115
_refine_ls_wR_factor_ref 0.1129
_reflns_Friedel_coverage 0.000
_reflns_number_gt 3425
_reflns_number_total 3700
_reflns_threshold_expression 'I > 2\s(I)'
_cod_data_source_file c7nj01597f2.cif
_cod_data_source_block Tb-160K
_cod_original_cell_volume 3766.8(8)
_cod_database_code 7056459
_shelx_shelxl_version_number 2014/7
_shelx_space_group_comment
; 
The symmetry employed for this shelxl refinement is uniquely defined 
by the following loop, which should always be used as a source of 
symmetry information in preference to the above space-group names. 
They are only intended as comments. 
;

loop_
_space_group_symop_operation_xyz
'x, y, z'
'-x+1/2, -y+1/2, z'
'-x, y+1/2, -z+1/2'
'x+1/2, -y, -z+1/2'
'-x, -y, -z'
'x-1/2, y-1/2, -z'
'x, -y-1/2, z-1/2'
'-x-1/2, y, z-1/2'

loop_
_atom_site_label
_atom_site_type_symbol
_atom_site_fract_x
_atom_site_fract_y
_atom_site_fract_z
_atom_site_U_iso_or_equiv
_atom_site_adp_type
_atom_site_occupancy
_atom_site_site_symmetry_order
_atom_site_calc_flag
_atom_site_refinement_flags_posn
_atom_site_refinement_flags_adp
_atom_site_refinement_flags_occupancy
Tb1 Tb 0.2500 0.7500 0.65026(2) 0.02617(13) Uani 1 2 d S T P
O1 O 0.4732(4) 0.7502(5) 0.62929(14) 0.0396(10) Uani 1 1 d . . .
O2 O 0.4161(4) 0.8833(4) 0.67331(16) 0.0381(12) Uani 1 1 d . . .
O3 O 0.6083(4) 0.8815(5) 0.64827(18) 0.0491(14) Uani 1 1 d . . .
O4 O 0.2559(6) 0.8716(4) 0.58479(15) 0.0471(12) Uani 1 1 d . . .
O5 O 0.1717(4) 0.9511(4) 0.64132(15) 0.0344(11) Uani 1 1 d . . .
O6 O 0.1931(5) 1.0470(4) 0.58054(18) 0.0494(14) Uani 1 1 d . . .
O7 O 0.3176(4) 0.6814(4) 0.72158(15) 0.0364(11) Uani 1 1 d . . .
O8 O 0.2500 0.7500 0.7838(2) 0.074(3) Uani 1 2 d S T P
N1 N 0.5031(5) 0.8400(5) 0.65004(18) 0.0316(12) Uani 1 1 d . . .
N2 N 0.2067(5) 0.9591(5) 0.60148(19) 0.0308(12) Uani 1 1 d . . .
N3 N 0.2500 0.7500 0.7440(2) 0.0381(19) Uani 1 2 d S T P
N4 N 0.2500 0.2500 0.7175(2) 0.0273(15) Uani 1 2 d S T P
N5 N 0.7500 0.7500 0.5290(2) 0.0263(14) Uani 1 2 d S T P
C1 C 0.2395(7) 0.3571(5) 0.7454(2) 0.0292(13) Uani 1 1 d . . .
H1A H 0.3192 0.3660 0.7622 0.035 Uiso 1 1 calc R U .
H1B H 0.2326 0.4230 0.7252 0.035 Uiso 1 1 calc R U .
C2 C 0.1314(7) 0.3622(6) 0.7774(2) 0.0383(17) Uani 1 1 d . . .
H2A H 0.1469 0.3088 0.8021 0.046 Uiso 1 1 calc R U .
H2B H 0.0523 0.3391 0.7624 0.046 Uiso 1 1 calc R U .
C3 C 0.1175(8) 0.4820(7) 0.7953(3) 0.049(2) Uani 1 1 d . . .
H3A H 0.0468 0.4846 0.8162 0.073 Uiso 1 1 calc R U .
H3B H 0.1956 0.5043 0.8104 0.073 Uiso 1 1 calc R U .
H3C H 0.1012 0.5345 0.7708 0.073 Uiso 1 1 calc R U .
C4 C 0.3676(6) 0.2676(4) 0.6889(2) 0.0267(14) Uani 1 1 d . . .
H4A H 0.3542 0.3350 0.6699 0.032 Uiso 1 1 calc R U .
H4B H 0.4403 0.2841 0.7085 0.032 Uiso 1 1 calc R U .
C5 C 0.4013(8) 0.1665(6) 0.6597(3) 0.053(2) Uani 1 1 d . . .
H5A H 0.4147 0.0982 0.6782 0.063 Uiso 1 1 calc R U .
H5B H 0.3308 0.1507 0.6391 0.063 Uiso 1 1 calc R U .
C6 C 0.5201(9) 0.1920(7) 0.6338(3) 0.059(2) Uani 1 1 d . . .
H6A H 0.5411 0.1267 0.6150 0.088 Uiso 1 1 calc R U .
H6B H 0.5062 0.2591 0.6152 0.088 Uiso 1 1 calc R U .
H6C H 0.5899 0.2067 0.6542 0.088 Uiso 1 1 calc R U .
C7 C 0.6427(6) 0.7861(5) 0.49923(19) 0.0254(13) Uani 1 1 d . . .
H7A H 0.6242 0.7229 0.4786 0.031 Uiso 1 1 calc R U .
H7B H 0.6715 0.8516 0.4813 0.031 Uiso 1 1 calc R U .
C8 C 0.5205(6) 0.8191(6) 0.5224(2) 0.0326(15) Uani 1 1 d . . .
H8A H 0.4899 0.7542 0.5403 0.039 Uiso 1 1 calc R U .
H8B H 0.5367 0.8836 0.5426 0.039 Uiso 1 1 calc R U .
C9 C 0.4200(7) 0.8524(6) 0.4891(2) 0.0395(17) Uani 1 1 d . . .
H9A H 0.3422 0.8733 0.5047 0.059 Uiso 1 1 calc R U .
H9B H 0.4498 0.9173 0.4717 0.059 Uiso 1 1 calc R U .
H9C H 0.4031 0.7881 0.4694 0.059 Uiso 1 1 calc R U .
C10 C 0.7910(6) 0.8466(5) 0.55930(19) 0.0263(14) Uani 1 1 d . . .
H10A H 0.7155 0.8744 0.5753 0.032 Uiso 1 1 calc R U .
H10B H 0.8500 0.8152 0.5816 0.032 Uiso 1 1 calc R U .
C11 C 0.8538(7) 0.9466(6) 0.5375(2) 0.0360(16) Uani 1 1 d . . .
H11A H 0.8004 0.9750 0.5130 0.043 Uiso 1 1 calc R U .
H11B H 0.9365 0.9234 0.5251 0.043 Uiso 1 1 calc R U .
C12 C 0.8725(8) 1.0391(7) 0.5714(3) 0.051(2) Uani 1 1 d . . .
H12A H 0.9134 1.1047 0.5575 0.077 Uiso 1 1 calc R U .
H12B H 0.7903 1.0620 0.5833 0.077 Uiso 1 1 calc R U .
H12C H 0.9260 1.0105 0.5954 0.077 Uiso 1 1 calc R U .

loop_
_atom_site_aniso_label
_atom_site_aniso_U_11
_atom_site_aniso_U_22
_atom_site_aniso_U_33
_atom_site_aniso_U_23
_atom_site_aniso_U_13
_atom_site_aniso_U_12
Tb1 0.0257(2) 0.0293(2) 0.0236(2) 0.000 0.000 0.0048(2)
O1 0.033(2) 0.047(3) 0.038(2) -0.010(3) 0.004(2) -0.001(3)
O2 0.029(2) 0.035(3) 0.050(3) -0.013(2) 0.011(2) -0.003(2)
O3 0.027(3) 0.065(4) 0.055(3) 0.013(3) 0.006(2) -0.013(3)
O4 0.056(3) 0.049(3) 0.035(2) 0.008(2) 0.012(3) 0.023(3)
O5 0.040(3) 0.029(2) 0.034(3) 0.005(2) 0.007(2) 0.006(2)
O6 0.057(3) 0.036(3) 0.055(3) 0.022(3) -0.009(3) 0.005(3)
O7 0.032(3) 0.044(3) 0.033(3) 0.007(2) -0.006(2) 0.004(2)
O8 0.134(8) 0.070(5) 0.020(3) 0.000 0.000 -0.012(7)
N1 0.024(3) 0.040(3) 0.031(3) 0.014(3) 0.003(2) 0.002(2)
N2 0.026(3) 0.026(3) 0.040(3) 0.012(2) -0.003(2) 0.000(2)
N3 0.043(5) 0.042(4) 0.029(4) 0.000 0.000 -0.025(5)
N4 0.028(4) 0.023(3) 0.030(4) 0.000 0.000 -0.013(4)
N5 0.028(3) 0.027(3) 0.024(3) 0.000 0.000 0.005(4)
C1 0.025(3) 0.027(3) 0.036(3) -0.003(3) 0.005(3) -0.009(3)
C2 0.032(4) 0.037(4) 0.046(4) -0.006(3) 0.012(3) -0.009(3)
C3 0.045(4) 0.046(4) 0.055(5) -0.011(4) 0.015(4) 0.002(4)
C4 0.038(3) 0.003(3) 0.039(3) -0.003(2) 0.007(3) -0.002(2)
C5 0.062(5) 0.034(4) 0.061(5) -0.015(4) 0.027(4) -0.010(4)
C6 0.076(6) 0.056(5) 0.044(5) -0.005(4) 0.027(5) 0.002(5)
C7 0.030(3) 0.025(3) 0.021(3) 0.000(2) -0.003(3) 0.003(3)
C8 0.028(3) 0.036(4) 0.034(4) 0.004(3) 0.000(3) 0.013(3)
C9 0.035(4) 0.046(4) 0.038(4) -0.003(3) -0.004(3) 0.016(3)
C10 0.031(3) 0.024(3) 0.024(3) -0.004(2) -0.003(2) 0.010(3)
C11 0.035(4) 0.029(3) 0.044(4) -0.005(3) -0.008(3) 0.002(3)
C12 0.051(5) 0.041(4) 0.062(5) -0.014(4) -0.011(4) 0.001(4)

loop_
_atom_type_symbol
_atom_type_description
_atom_type_scat_dispersion_real
_atom_type_scat_dispersion_imag
_atom_type_scat_source
C C 0.0033 0.0016 'International Tables Vol C Tables 4.2.6.8 and 6.1.1.4'
H H 0.0000 0.0000 'International Tables Vol C Tables 4.2.6.8 and 6.1.1.4'
N N 0.0061 0.0033 'International Tables Vol C Tables 4.2.6.8 and 6.1.1.4'
O O 0.0106 0.0060 'International Tables Vol C Tables 4.2.6.8 and 6.1.1.4'
Tb Tb -0.1723 4.1537 'International Tables Vol C Tables 4.2.6.8 and 6.1.1.4'

loop_
_geom_angle_atom_site_label_1
_geom_angle_atom_site_label_2
_geom_angle_atom_site_label_3
_geom_angle
_geom_angle_site_symmetry_1
_geom_angle_site_symmetry_3
O7 Tb1 O7 53.1(2) . 2_565
O7 Tb1 O1 121.22(15) . 2_565
O7 Tb1 O1 86.91(16) 2_565 2_565
O7 Tb1 O1 86.91(16) . .
O7 Tb1 O1 121.22(15) 2_565 .
O1 Tb1 O1 149.9(2) 2_565 .
O7 Tb1 O4 122.47(16) . 2_565
O7 Tb1 O4 155.94(19) 2_565 2_565
O1 Tb1 O4 76.38(19) 2_565 2_565
O1 Tb1 O4 79.32(19) . 2_565
O7 Tb1 O4 155.94(19) . .
O7 Tb1 O4 122.48(16) 2_565 .
O1 Tb1 O4 79.32(19) 2_565 .
O1 Tb1 O4 76.38(19) . .
O4 Tb1 O4 71.7(2) 2_565 .
O7 Tb1 O2 75.35(17) . .
O7 Tb1 O2 75.20(16) 2_565 .
O1 Tb1 O2 139.92(18) 2_565 .
O1 Tb1 O2 51.85(16) . .
O4 Tb1 O2 128.46(19) 2_565 .
O4 Tb1 O2 80.70(19) . .
O7 Tb1 O2 75.20(16) . 2_565
O7 Tb1 O2 75.35(17) 2_565 2_565
O1 Tb1 O2 51.85(16) 2_565 2_565
O1 Tb1 O2 139.92(18) . 2_565
O4 Tb1 O2 80.70(19) 2_565 2_565
O4 Tb1 O2 128.46(19) . 2_565
O2 Tb1 O2 147.0(2) . 2_565
O7 Tb1 O5 120.47(16) . .
O7 Tb1 O5 71.63(15) 2_565 .
O1 Tb1 O5 69.87(18) 2_565 .
O1 Tb1 O5 106.76(18) . .
O4 Tb1 O5 116.99(15) 2_565 .
O4 Tb1 O5 51.11(15) . .
O2 Tb1 O5 70.51(16) . .
O2 Tb1 O5 113.24(15) 2_565 .
O7 Tb1 O5 71.63(15) . 2_565
O7 Tb1 O5 120.47(16) 2_565 2_565
O1 Tb1 O5 106.77(18) 2_565 2_565
O1 Tb1 O5 69.87(18) . 2_565
O4 Tb1 O5 51.11(15) 2_565 2_565
O4 Tb1 O5 117.00(15) . 2_565
O2 Tb1 O5 113.24(15) . 2_565
O2 Tb1 O5 70.51(16) 2_565 2_565
O5 Tb1 O5 167.7(2) . 2_565
O7 Tb1 N3 26.54(12) . .
O7 Tb1 N3 26.54(12) 2_565 .
O1 Tb1 N3 105.04(10) 2_565 .
O1 Tb1 N3 105.05(10) . .
O4 Tb1 N3 144.14(12) 2_565 .
O4 Tb1 N3 144.14(12) . .
O2 Tb1 N3 73.50(12) . .
O2 Tb1 N3 73.50(12) 2_565 .
O5 Tb1 N3 96.16(10) . .
O5 Tb1 N3 96.16(10) 2_565 .
O7 Tb1 N1 81.33(15) . .
O7 Tb1 N1 98.91(16) 2_565 .
O1 Tb1 N1 153.86(16) 2_565 .
O1 Tb1 N1 25.98(16) . .
O4 Tb1 N1 103.71(19) 2_565 .
O4 Tb1 N1 76.06(18) . .
O2 Tb1 N1 25.92(15) . .
O2 Tb1 N1 154.25(15) 2_565 .
O5 Tb1 N1 87.70(16) . .
O5 Tb1 N1 92.27(16) 2_565 .
N3 Tb1 N1 90.14(11) . .
N1 O1 Tb1 96.5(3) . .
N1 O2 Tb1 96.1(4) . .
N2 O4 Tb1 98.2(3) . .
N2 O5 Tb1 94.3(3) . .
N3 O7 Tb1 95.6(4) . .
O3 N1 O2 122.0(6) . .
O3 N1 O1 122.7(6) . .
O2 N1 O1 115.4(5) . .
O3 N1 Tb1 176.9(4) . .
O2 N1 Tb1 58.0(3) . .
O1 N1 Tb1 57.5(3) . .
O6 N2 O4 122.2(6) . .
O6 N2 O5 121.5(6) . .
O4 N2 O5 116.3(5) . .
O6 N2 Tb1 177.7(5) . .
O4 N2 Tb1 56.4(3) . .
O5 N2 Tb1 59.9(3) . .
O8 N3 O7 122.2(3) . 2_565
O8 N3 O7 122.2(3) . .
O7 N3 O7 115.7(7) 2_565 .
O8 N3 Tb1 180.0 . .
O7 N3 Tb1 57.8(3) 2_565 .
O7 N3 Tb1 57.8(3) . .
C1 N4 C1 112.5(6) . 2
C1 N4 C4 111.5(3) . 2
C1 N4 C4 105.1(3) 2 2
C1 N4 C4 105.1(3) . .
C1 N4 C4 111.5(3) 2 .
C4 N4 C4 111.2(6) 2 .
C7 N5 C7 106.7(6) 2_665 .
C7 N5 C10 110.8(3) 2_665 .
C7 N5 C10 111.3(3) . .
C7 N5 C10 111.3(3) 2_665 2_665
C7 N5 C10 110.8(3) . 2_665
C10 N5 C10 106.0(6) . 2_665
C2 C1 N4 116.6(5) . .
C1 C2 C3 110.0(6) . .
C5 C4 N4 114.4(5) . .
C6 C5 C4 109.9(6) . .
N5 C7 C8 115.7(5) . .
C9 C8 C7 110.8(5) . .
C11 C10 N5 116.4(5) . .
C10 C11 C12 108.9(6) . .

loop_
_geom_bond_atom_site_label_1
_geom_bond_atom_site_label_2
_geom_bond_distance
_geom_bond_site_symmetry_2
Tb1 O7 2.413(4) .
Tb1 O7 2.413(4) 2_565
Tb1 O1 2.445(4) 2_565
Tb1 O1 2.445(4) .
Tb1 O4 2.445(4) 2_565
Tb1 O4 2.445(4) .
Tb1 O2 2.456(5) .
Tb1 O2 2.456(5) 2_565
Tb1 O5 2.521(4) .
Tb1 O5 2.521(4) 2_565
Tb1 N3 2.836(7) .
Tb1 N1 2.879(5) .
O1 N1 1.269(8) .
O2 N1 1.266(7) .
O3 N1 1.217(7) .
O4 N2 1.259(7) .
O5 N2 1.265(7) .
O6 N2 1.221(7) .
O7 N3 1.274(6) .
O8 N3 1.207(10) .
N3 O7 1.274(6) 2_565
N4 C1 1.520(7) .
N4 C1 1.520(7) 2
N4 C4 1.529(7) 2
N4 C4 1.529(7) .
N5 C7 1.510(7) 2_665
N5 C7 1.510(7) .
N5 C10 1.522(7) .
N5 C10 1.522(7) 2_665
C1 C2 1.501(9) .
C2 C3 1.516(10) .
C4 C5 1.525(9) .
C5 C6 1.511(11) .
C7 C8 1.522(8) .
C8 C9 1.518(9) .
C10 C11 1.504(9) .
C11 C12 1.509(9) .
